data_1505045
loop_
_publ_author_name
'Tong, H.'
'Dong, Y.'
'Hong, Y.'
'Haussler, M.'
'Lam, J.W.Y.'
'Sung, H.H.-Y.'
'Yu, X.'
'Sun, J.'
'Williams, I.D.'
'Kwok, H.S.'
'Tang, B.Z.'

_publ_section_title
;
 Aggregation-Induced Emission: Effects of Molecular Structure, Solid-State
 Conformation, and Morphological Packing Arrangement on Light-Emitting
 Behaviors of Diphenyldibenzofulvene Derivatives
;
_journal_issue 5
_journal_name_full 'Journal of Physical Chemistry C'
_journal_page_first 2287
_journal_paper_doi 10.1021/jp0630828
_journal_volume 111
_journal_year 2007
_chemical_formula_sum 'C26 H16'
_chemical_formula_weight 328.39
_chemical_name_systematic
; 
 ? 
;
_space_group_IT_number 9
_symmetry_cell_setting monoclinic
_symmetry_space_group_name_Hall 'C -2yc'
_symmetry_space_group_name_H-M 'C 1 c 1'
_atom_sites_solution_hydrogens geom
_atom_sites_solution_primary direct
_atom_sites_solution_secondary difmap
_audit_creation_method SHELXL-97
_cell_angle_alpha 90.00
_cell_angle_beta 108.075(2)
_cell_angle_gamma 90.00
_cell_formula_units_Z 4
_cell_length_a 11.9998(4)
_cell_length_b 18.2129(5)
_cell_length_c 7.9427(2)
_cell_measurement_reflns_used 2989
_cell_measurement_temperature 100(2)
_cell_measurement_theta_max 29.35
_cell_measurement_theta_min 2.69
_cell_volume 1650.22(8)
_computing_structure_refinement 'SHELXL-97 (Sheldrick, 1997)'
_computing_structure_solution 'SHELXS-97 (Sheldrick, 1990)'
_diffrn_ambient_temperature 100(2)
_diffrn_measured_fraction_theta_full 0.982
_diffrn_measured_fraction_theta_max 0.897
_diffrn_radiation_monochromator graphite
_diffrn_radiation_source 'fine-focus sealed tube'
_diffrn_radiation_type MoK\a
_diffrn_radiation_wavelength 0.71073
_diffrn_reflns_av_R_equivalents 0.0235
_diffrn_reflns_av_sigmaI/netI 0.0316
_diffrn_reflns_limit_h_max 10
_diffrn_reflns_limit_h_min -16
_diffrn_reflns_limit_k_max 24
_diffrn_reflns_limit_k_min -24
_diffrn_reflns_limit_l_max 11
_diffrn_reflns_limit_l_min -10
_diffrn_reflns_number 5984
_diffrn_reflns_theta_full 25.00
_diffrn_reflns_theta_max 29.67
_diffrn_reflns_theta_min 2.11
_exptl_absorpt_coefficient_mu 0.075
_exptl_absorpt_correction_T_max 1.00
_exptl_absorpt_correction_T_min 0.93
_exptl_absorpt_correction_type multi-scan
_exptl_absorpt_process_details SADABS
_exptl_crystal_colour yellow
_exptl_crystal_density_diffrn 1.322
_exptl_crystal_density_method 'not measured'
_exptl_crystal_description block
_exptl_crystal_F_000 688
_exptl_crystal_size_max 0.40
_exptl_crystal_size_mid 0.35
_exptl_crystal_size_min 0.30
_refine_diff_density_max 0.281
_refine_diff_density_min -0.198
_refine_diff_density_rms 0.041
_refine_ls_abs_structure_details 'Flack H D (1983), Acta Cryst. A39, 876-881'
_refine_ls_abs_structure_Flack 3(10)
_refine_ls_extinction_method none
_refine_ls_goodness_of_fit_ref 1.057
_refine_ls_hydrogen_treatment constr
_refine_ls_matrix_type full
_refine_ls_number_parameters 252
_refine_ls_number_reflns 2096
_refine_ls_number_restraints 2
_refine_ls_restrained_S_all 1.056
_refine_ls_R_factor_all 0.0449
_refine_ls_R_factor_gt 0.0404
_refine_ls_shift/su_max 0.002
_refine_ls_shift/su_mean 0.000
_refine_ls_structure_factor_coef Fsqd
_refine_ls_weighting_details 'calc w=1/[\s^2^(Fo^2^)+(0.0696P)^2^+0.2890P] where P=(Fo^2^+2Fc^2^)/3'
_refine_ls_weighting_scheme calc
_refine_ls_wR_factor_gt 0.1024
_refine_ls_wR_factor_ref 0.1067
_reflns_number_gt 1937
_reflns_number_total 2096
_reflns_threshold_expression >2sigma(I)
_cod_data_source_file jp0630828si20061112_090204.cif
_cod_data_source_block 3
_cod_depositor_comments
;
The following automatic conversions were performed:

'_symmetry_cell_setting' value 'Monoclinic' changed to 'monoclinic'
according to /home/saulius/struct/CIF-dictionaries/cif_core.dic
dictionary named 'cif_core.dic' version 2.4.1 from 2010-06-29.

Automatic conversion script
Id: cif_fix_values 1715 2011-07-08 13:25:40Z adriana 
;
_cod_original_sg_symbol_H-M Cc
_cod_database_code 1505045

loop_
_symmetry_equiv_pos_as_xyz
'x, y, z'
'x, -y, z+1/2'
'x+1/2, y+1/2, z'
'x+1/2, -y+1/2, z+1/2'

loop_
_atom_site_label
_atom_site_type_symbol
_atom_site_fract_x
_atom_site_fract_y
_atom_site_fract_z
_atom_site_U_iso_or_equiv
_atom_site_adp_type
_atom_site_occupancy
_atom_site_symmetry_multiplicity
_atom_site_calc_flag
_atom_site_refinement_flags
_atom_site_disorder_assembly
_atom_site_disorder_group
C1 C 0.93519(19) 0.12254(13) 0.0802(3) 0.0255(4) Uani 1 1 d . . .
C2 C 1.0157(2) 0.17307(13) 0.0480(3) 0.0329(5) Uani 1 1 d . . .
H2A H 1.0029 0.2242 0.0565 0.040 Uiso 1 1 calc . . .
C3 C 1.1121(2) 0.14971(15) 0.0048(3) 0.0361(6) Uani 1 1 d . . .
H3A H 1.1647 0.1845 -0.0175 0.043 Uiso 1 1 calc R A .
C4 C 1.13241(19) 0.07540(15) -0.0063(3) 0.0321(5) Uani 1 1 d . . .
H4A H 1.1996 0.0595 -0.0354 0.039 Uiso 1 1 calc R . .
C5 C 1.05673(19) 0.02430(13) 0.0244(3) 0.0274(5) Uani 1 1 d . . .
H5A H 1.0721 -0.0265 0.0156 0.033 Uiso 1 1 calc R A .
C6 C 0.95733(18) 0.04597(12) 0.0683(2) 0.0215(4) Uani 1 1 d . . .
C7 C 0.87384(18) -0.00556(12) 0.1000(2) 0.0228(4) Uani 1 1 d . . .
C8 C 0.8769(2) -0.08288(12) 0.0991(3) 0.0254(4) Uani 1 1 d . . .
H8A H 0.9396 -0.1080 0.0747 0.030 Uiso 1 1 calc R . .
C9 C 0.7867(3) -0.12235(9) 0.1347(3) 0.0283(4) Uani 1 1 d . . .
H9A H 0.7894 -0.1745 0.1336 0.034 Uiso 1 1 calc R A .
C10 C 0.6929(2) -0.08826(12) 0.1716(3) 0.0269(4) Uani 1 1 d . . .
H10A H 0.6332 -0.1166 0.1956 0.032 Uiso 1 1 calc R . .
C11 C 0.68829(19) -0.01233(13) 0.1726(3) 0.0251(4) Uani 1 1 d . . .
C12 C 0.7788(2) 0.02689(8) 0.1367(3) 0.0209(3) Uani 1 1 d . A .
C13 C 0.7554(2) 0.10430(14) 0.1455(3) 0.0186(4) Uani 0.80 1 d P A 1
C13A C 0.8151(11) 0.1049(6) 0.1312(13) 0.0189(17) Uiso 0.20 1 d P A 2
C14 C 0.64228(19) 0.11367(14) 0.1913(3) 0.0256(4) Uani 1 1 d . . .
C15 C 0.60504(19) 0.04075(12) 0.2055(2) 0.0239(4) Uani 1 1 d . A .
C16 C 0.50386(19) 0.02753(14) 0.2493(3) 0.0284(5) Uani 1 1 d . . .
H16A H 0.4786 -0.0213 0.2585 0.034 Uiso 1 1 calc R A .
C17 C 0.43987(19) 0.08666(16) 0.2798(3) 0.0368(6) Uani 1 1 d . A .
H17A H 0.3705 0.0782 0.3107 0.044 Uiso 1 1 calc R . .
C18 C 0.4765(2) 0.15841(15) 0.2655(3) 0.0374(6) Uani 1 1 d . . .
H18A H 0.4316 0.1984 0.2860 0.045 Uiso 1 1 calc R A .
C19 C 0.5785(2) 0.17214(14) 0.2214(3) 0.0336(5) Uani 1 1 d . A .
H19A H 0.6034 0.2211 0.2124 0.040 Uiso 1 1 calc R . .
C20 C 0.8343(2) 0.15285(14) 0.1188(3) 0.0182(5) Uani 0.80 1 d P A 1
C21 C 0.8176(2) 0.23349(13) 0.1287(3) 0.0189(5) Uani 0.80 1 d P A 1
C22 C 0.8774(3) 0.27284(14) 0.2808(3) 0.0232(5) Uani 0.80 1 d P A 1
H22A H 0.9353 0.2487 0.3761 0.028 Uiso 0.80 1 d PR A 1
C20A C 0.7340(8) 0.1537(6) 0.1625(12) 0.0168(18) Uiso 0.20 1 d P A 2
C21A C 0.7531(10) 0.2344(5) 0.1512(13) 0.0185(17) Uiso 0.20 1 d P A 2
C22A C 0.8333(13) 0.2704(8) 0.2913(19) 0.030(3) Uiso 0.20 1 d P A 2
C23 C 0.85664(19) 0.34767(12) 0.2890(3) 0.0245(4) Uani 1 1 d . . .
H23A H 0.8934 0.3739 0.3969 0.029 Uiso 1 1 d R A .
C24 C 0.7812(2) 0.38448(8) 0.1470(3) 0.0253(4) Uani 1 1 d . A .
H24A H 0.7732 0.4363 0.1517 0.030 Uiso 1 1 d R . .
C25 C 0.71792(18) 0.34632(12) -0.0040(3) 0.0245(4) Uani 1 1 d . . .
H25A H 0.6634 0.3712 -0.0998 0.029 Uiso 1 1 d R A .
C26 C 0.7386(3) 0.27068(13) -0.0127(3) 0.0215(5) Uani 0.80 1 d P A 1
H26A H 0.6936 0.2436 -0.1151 0.026 Uiso 0.80 1 d PR A 1
C26A C 0.6912(3) 0.27461(13) 0.0022(3) 0.024(2) Uiso 0.20 1 d PR A 2

loop_
_atom_site_aniso_label
_atom_site_aniso_U_11
_atom_site_aniso_U_22
_atom_site_aniso_U_33
_atom_site_aniso_U_23
_atom_site_aniso_U_13
_atom_site_aniso_U_12
C1 0.0235(10) 0.0321(11) 0.0180(9) -0.0028(7) 0.0023(8) 0.0089(8)
C2 0.0460(13) 0.0216(10) 0.0224(10) 0.0018(8) -0.0024(9) 0.0013(9)
C3 0.0317(11) 0.0462(14) 0.0269(11) 0.0070(9) 0.0039(9) -0.0095(10)
C4 0.0233(10) 0.0508(14) 0.0220(10) 0.0028(9) 0.0065(8) 0.0034(9)
C5 0.0278(11) 0.0314(11) 0.0205(10) -0.0006(8) 0.0039(8) 0.0082(9)
C6 0.0218(9) 0.0257(10) 0.0149(8) 0.0013(7) 0.0025(7) -0.0002(7)
C7 0.0264(10) 0.0254(10) 0.0138(8) -0.0014(7) 0.0022(7) -0.0009(8)
C8 0.0287(11) 0.0264(11) 0.0177(9) -0.0002(7) 0.0022(8) 0.0056(8)
C9 0.0394(10) 0.0188(7) 0.0208(7) 0.0006(9) 0.0008(6) -0.0014(10)
C10 0.0326(11) 0.0254(10) 0.0197(9) 0.0018(8) 0.0036(8) -0.0048(8)
C11 0.0256(10) 0.0315(11) 0.0154(8) -0.0005(7) 0.0022(7) 0.0020(8)
C12 0.0259(9) 0.0187(7) 0.0151(6) 0.0001(8) 0.0023(6) -0.0011(9)
C13 0.0196(11) 0.0208(11) 0.0137(9) -0.0002(7) 0.0027(8) 0.0004(8)
C14 0.0209(9) 0.0388(11) 0.0137(9) 0.0024(7) 0.0007(7) -0.0077(8)
C15 0.0243(10) 0.0291(11) 0.0165(9) 0.0002(7) 0.0034(8) -0.0004(8)
C16 0.0280(11) 0.0330(11) 0.0226(10) -0.0005(8) 0.0058(8) -0.0083(9)
C17 0.0215(11) 0.0631(16) 0.0267(12) -0.0041(10) 0.0089(9) 0.0004(10)
C18 0.0403(13) 0.0427(13) 0.0222(11) -0.0079(9) -0.0006(9) 0.0135(11)
C19 0.0411(13) 0.0283(11) 0.0219(10) -0.0010(8) -0.0044(9) -0.0026(9)
C20 0.0205(11) 0.0168(11) 0.0153(9) 0.0008(7) 0.0029(8) 0.0016(8)
C21 0.0178(11) 0.0168(9) 0.0222(10) 0.0001(8) 0.0063(8) -0.0014(7)
C22 0.0247(14) 0.0226(12) 0.0182(11) 0.0014(8) 0.0006(10) -0.0025(10)
C23 0.0261(10) 0.0231(10) 0.0237(10) -0.0020(8) 0.0066(8) -0.0020(8)
C24 0.0245(8) 0.0200(7) 0.0298(8) -0.0008(9) 0.0061(6) 0.0019(8)
C25 0.0258(10) 0.0230(10) 0.0224(10) 0.0017(8) 0.0041(8) 0.0040(8)
C26 0.0246(13) 0.0194(10) 0.0185(10) -0.0034(8) 0.0039(9) 0.0034(8)

loop_
_atom_type_symbol
_atom_type_description
_atom_type_scat_dispersion_real
_atom_type_scat_dispersion_imag
_atom_type_scat_source
C C 0.0033 0.0016 'International Tables Vol C Tables 4.2.6.8 and 6.1.1.4'
H H 0.0000 0.0000 'International Tables Vol C Tables 4.2.6.8 and 6.1.1.4'

loop_
_geom_angle_atom_site_label_1
_geom_angle_atom_site_label_2
_geom_angle_atom_site_label_3
_geom_angle
C2 C1 C6 118.15(19)
C2 C1 C20 117.0(2)
C6 C1 C20 124.9(2)
C2 C1 C13A 150.7(4)
C6 C1 C13A 91.2(4)
C20 C1 C13A 33.7(4)
C3 C2 C1 121.3(2)
C2 C3 C4 119.9(2)
C5 C4 C3 120.8(2)
C4 C5 C6 121.0(2)
C5 C6 C1 118.8(2)
C5 C6 C7 123.3(2)
C1 C6 C7 117.88(19)
C12 C7 C8 116.67(18)
C12 C7 C6 114.60(18)
C8 C7 C6 128.73(19)
C9 C8 C7 119.32(19)
C10 C9 C8 122.61(15)
C11 C10 C9 118.9(2)
C10 C11 C12 118.23(19)
C10 C11 C15 133.5(2)
C12 C11 C15 108.24(18)
C7 C12 C11 124.26(14)
C7 C12 C13 127.4(2)
C11 C12 C13 108.3(2)
C7 C12 C13A 97.5(5)
C11 C12 C13A 138.1(5)
C13 C12 C13A 30.0(4)
C20 C13 C12 118.2(2)
C20 C13 C14 132.9(2)
C12 C13 C14 108.8(2)
C20A C13A C12 112.0(9)
C20A C13A C1 129.2(8)
C12 C13A C1 118.7(7)
C19 C14 C20A 97.7(4)
C19 C14 C15 120.4(2)
C20A C14 C15 141.8(5)
C19 C14 C13 135.7(2)
C20A C14 C13 38.0(4)
C15 C14 C13 103.9(2)
C16 C15 C14 120.4(2)
C16 C15 C11 128.9(2)
C14 C15 C11 110.71(19)
C15 C16 C17 119.0(2)
C16 C17 C18 120.5(2)
C17 C18 C19 120.8(2)
C14 C19 C18 118.9(2)
C13 C20 C1 117.0(2)
C13 C20 C21 121.5(2)
C1 C20 C21 121.5(2)
C22 C21 C26 119.0(2)
C22 C21 C20 120.7(2)
C26 C21 C20 120.3(2)
C23 C22 C21 119.5(2)
C14 C20A C13A 109.0(8)
C14 C20A C21A 131.8(8)
C13A C20A C21A 119.1(9)
C22A C21A C26A 119.0(9)
C22A C21A C20A 119.9(10)
C26A C21A C20A 121.1(8)
C21A C22A C23 122.9(11)
C24 C23 C22 121.3(2)
C24 C23 C22A 113.9(6)
C22 C23 C22A 22.9(5)
C23 C24 C25 120.39(15)
C26A C25 C24 121.7(2)
C26A C25 C26 25.87(6)
C24 C25 C26 118.4(2)
C21 C26 C25 121.4(2)
C25 C26A C21A 118.0(5)

loop_
_geom_bond_atom_site_label_1
_geom_bond_atom_site_label_2
_geom_bond_distance
C1 C2 1.414(3)
C1 C6 1.428(3)
C1 C20 1.447(3)
C1 C13A 1.645(13)
C2 C3 1.372(4)
C3 C4 1.383(4)
C4 C5 1.374(3)
C5 C6 1.400(3)
C6 C7 1.451(3)
C7 C12 1.394(3)
C7 C8 1.409(3)
C8 C9 1.399(3)
C9 C10 1.393(4)
C10 C11 1.384(3)
C11 C12 1.401(3)
C11 C15 1.471(3)
C12 C13 1.443(3)
C12 C13A 1.490(11)
C13 C20 1.360(4)
C13 C14 1.520(4)
C13A C20A 1.397(14)
C14 C19 1.375(4)
C14 C20A 1.396(9)
C14 C15 1.417(3)
C15 C16 1.384(3)
C16 C17 1.387(4)
C17 C18 1.395(4)
C18 C19 1.396(4)
C20 C21 1.488(3)
C21 C22 1.397(3)
C21 C26 1.399(3)
C22 C23 1.391(3)
C20A C21A 1.495(14)
C21A C22A 1.390(18)
C21A C26A 1.394(10)
C22A C23 1.436(15)
C23 C24 1.381(3)
C24 C25 1.390(3)
C25 C26A 1.349(3)
C25 C26 1.405(3)
